data_9011393
loop_
_publ_author_name
'Yang, H.'
'Zwick, J.'
'Downs, R. T.'
'Costin, G.'

_publ_section_title
;
 Isokite, CaMg(PO4)F0.8(OH)0.2, isomorphous with titanite
;
_journal_name_full 'Acta Crystallographica, Section C'
_journal_page_first i89
_journal_page_last i90
_journal_paper_doi 10.1107/S0108270107041169
_journal_volume 63
_journal_year 2007
_chemical_compound_source 'Kjorrestad, near Bamle, Norway'
_chemical_formula_sum 'Ca F0.8 H0.2 Mg O4.2 P'
_chemical_name_mineral Isokite
_space_group_IT_number 15
_symmetry_space_group_name_Hall '-C 2yc'
_symmetry_space_group_name_H-M 'C 1 2/c 1'
_cell_angle_alpha 90
_cell_angle_beta 112.246
_cell_angle_gamma 90
_cell_formula_units_Z 4
_cell_length_a 6.5109
_cell_length_b 8.7301
_cell_length_c 6.9046
_cell_volume 363.251
_database_code_amcsd 0010337
_exptl_crystal_density_diffrn 3.254
_cod_original_formula_sum 'Mg Ca P O4.2 (F.8 H.2)'
_cod_database_code 9011393

loop_
_space_group_symop_operation_xyz
x,y,z
1/2+x,1/2+y,z
x,-y,1/2+z
1/2+x,1/2-y,1/2+z
-x,y,1/2-z
1/2-x,1/2+y,1/2-z
-x,-y,-z
1/2-x,1/2-y,-z

loop_
_atom_site_aniso_label
_atom_site_aniso_U_11
_atom_site_aniso_U_22
_atom_site_aniso_U_33
_atom_site_aniso_U_12
_atom_site_aniso_U_13
_atom_site_aniso_U_23
Mg 0.01050 0.01030 0.00890 -0.00010 0.00410 0.00130
Ca 0.01070 0.00830 0.02760 0.00000 0.00030 0.00000
P 0.00660 0.00730 0.00880 0.00000 0.00290 0.00000
O1 0.01050 0.01020 0.01280 0.00040 0.00580 0.00230
O2 0.00950 0.01060 0.01280 -0.00010 0.00230 0.00220
F 0.01470 0.00980 0.00940 0.00000 0.00530 0.00000
O-H 0.01470 0.00980 0.00940 0.00000 0.00530 0.00000

loop_
_atom_site_label
_atom_site_fract_x
_atom_site_fract_y
_atom_site_fract_z
_atom_site_occupancy
_atom_site_U_iso_or_equiv
_atom_site_type_symbol
_atom_site_attached_hydrogens
Mg 0.50000 0.00000 0.50000 1.00000 0.00979 Mg 0
Ca 0.50000 0.33652 0.25000 1.00000 0.01762 Ca 0
P 0.00000 0.17921 0.25000 1.00000 0.00759 P 0
O1 0.10910 0.28009 0.13250 1.00000 0.01070 O 0
O2 0.16900 0.07291 0.40920 1.00000 0.01160 O 0
F 0.50000 0.08302 0.25000 0.80000 0.01100 F 0
O-H 0.50000 0.08302 0.25000 0.20000 0.01100 O 1

loop_
_cod_changelog_entry_id
_cod_changelog_entry_author
_cod_changelog_entry_date
_cod_changelog_entry_text
1
;cod-tools version 3.8.0
Id: cif_guess_AMCSD_atom_types 9574 2023-05-10 09:00:05Z saulius
;
2023-05-10T18:53:09+03:00
;Derived atom types and hydrogen counts
from atom names that follow the AMCSD naming convention
(Wat == water, O-H == hydroxyl).
;
2
;cod-tools version 3.10.1
Id: cif_fix_AMCSD_aniso_labels 10200 2024-08-01 14:09:44Z saulius
;
2024-08-02T12:21:40+03:00
;Changed the following '_atom_site_aniso_label' values:
'OH' -> 'O-H'
;

loop_
_cod_related_entry_id
_cod_related_entry_database
_cod_related_entry_code
1 AMCSD 0010337
